data_4113478
loop_
_publ_author_name
'Michael P. Jensen'
'Steven J. Lange'
'Mark P. Mehn'
'Emily L. Que'
'Lawrence Que'

_publ_section_title
;
 Biomimetic Aryl Hydroxylation Derived from Alkyl Hydroperoxide at a
 Nonheme Iron Center. Evidence for an FeIVO Oxidant
;
_journal_name_full 'Journal of the American Chemical Society'
_journal_page_first 2113
_journal_page_last 2128
_journal_paper_doi 10.1021/ja028478l
_journal_volume 125
_journal_year 2003
_chemical_formula_moiety 'C H2 Cl2, C56 H52 F12 Fe2 N8 O12 S4'
_chemical_formula_sum 'C57 H54 Cl2 F12 Fe2 N8 O12 S4'
_chemical_formula_weight 1581.92
_chemical_name_common 01382
_chemical_name_systematic
; 
 ? 
;
_space_group_IT_number 2
_symmetry_cell_setting triclinic
_symmetry_space_group_name_Hall '-P 1'
_symmetry_space_group_name_H-M 'P -1'
_atom_sites_solution_hydrogens geom
_atom_sites_solution_primary direct
_atom_sites_solution_secondary difmap
_audit_creation_method SHELXL-97
_cell_angle_alpha 88.952(2)
_cell_angle_beta 88.918(2)
_cell_angle_gamma 87.495(2)
_cell_formula_units_Z 1
_cell_length_a 9.046(1)
_cell_length_b 10.855(1)
_cell_length_c 16.774(2)
_cell_measurement_reflns_used 4018
_cell_measurement_temperature 173(2)
_cell_volume 1645.0(3)
_computing_cell_refinement 'SAINT, Bruker'
_computing_data_collection 'SMART, Bruker'
_computing_data_reduction 'SAINT, Bruker'
_computing_molecular_graphics 'SHELXTL, Bruker'
_computing_structure_refinement SHELXL-97
_computing_structure_solution SIR97
_diffrn_ambient_temperature 173(2)
_diffrn_measured_fraction_theta_full 0.991
_diffrn_measured_fraction_theta_max 0.991
_diffrn_measurement_device_type 'Siemens SMART Platform CCD'
_diffrn_measurement_method 'area detector, omega scans'
_diffrn_radiation_monochromator graphite
_diffrn_radiation_source 'normal-focus sealed tube'
_diffrn_radiation_type MoK\a
_diffrn_radiation_wavelength 0.71073
_diffrn_reflns_av_R_equivalents 0.0410
_diffrn_reflns_av_sigmaI/netI 0.0691
_diffrn_reflns_limit_h_max 10
_diffrn_reflns_limit_h_min -10
_diffrn_reflns_limit_k_max 12
_diffrn_reflns_limit_k_min -12
_diffrn_reflns_limit_l_max 19
_diffrn_reflns_limit_l_min -19
_diffrn_reflns_number 12169
_diffrn_reflns_theta_full 25.03
_diffrn_reflns_theta_max 25.03
_diffrn_reflns_theta_min 1.21
_exptl_absorpt_coefficient_mu 0.749
_exptl_absorpt_correction_T_max 1.000000
_exptl_absorpt_correction_T_min 0.917050
_exptl_absorpt_correction_type multi-scan
_exptl_absorpt_process_details 'SADABS, R. Blessing, 1995'
_exptl_crystal_colour colorless
_exptl_crystal_density_diffrn 1.597
_exptl_crystal_description block
_exptl_crystal_F_000 806
_exptl_crystal_size_max 0.21
_exptl_crystal_size_mid 0.16
_exptl_crystal_size_min 0.05
_refine_diff_density_max 0.387
_refine_diff_density_min -0.351
_refine_diff_density_rms 0.069
_refine_ls_extinction_method none
_refine_ls_goodness_of_fit_ref 1.016
_refine_ls_hydrogen_treatment riding
_refine_ls_matrix_type full
_refine_ls_number_parameters 455
_refine_ls_number_reflns 5752
_refine_ls_number_restraints 6
_refine_ls_restrained_S_all 1.015
_refine_ls_R_factor_all 0.0798
_refine_ls_R_factor_gt 0.0487
_refine_ls_shift/su_max 0.001
_refine_ls_shift/su_mean 0.000
_refine_ls_structure_factor_coef Fsqd
_refine_ls_weighting_details 'calc w=1/[\s^2^(Fo^2^)+(0.0307P)^2^+1.9128P] where P=(Fo^2^+2Fc^2^)/3'
_refine_ls_weighting_scheme calc
_refine_ls_wR_factor_gt 0.0916
_refine_ls_wR_factor_ref 0.1002
_reflns_number_gt 4175
_reflns_number_total 5752
_reflns_threshold_expression >2sigma(I)
_cod_data_source_file ja028478l-3_s2_1.cif
_cod_data_source_block 01382
_cod_depositor_comments
;
The following automatic conversions were performed:

'_exptl_absorpt_correction_type' value 'multi-scans' was replaced
with the value 'multi-scan' as specified in the replacement file
'src/cod-tools/trunk/data/replacement-values/replacement_values.lst'.

Automatic conversion script
Id: cif_fix_values 5376 2017-05-30 11:51:03Z andrius 
;
_cod_database_code 4113478

loop_
_symmetry_equiv_pos_as_xyz
'x, y, z'
'-x, -y, -z'

loop_
_atom_site_label
_atom_site_type_symbol
_atom_site_fract_x
_atom_site_fract_y
_atom_site_fract_z
_atom_site_U_iso_or_equiv
_atom_site_adp_type
_atom_site_occupancy
_atom_site_symmetry_multiplicity
_atom_site_calc_flag
_atom_site_refinement_flags
_atom_site_disorder_assembly
_atom_site_disorder_group
Fe1 Fe 0.91646(6) -0.03246(5) 0.66575(3) 0.02079(14) Uani 1 1 d . . .
N1 N 0.8687(3) 0.1129(3) 0.75359(16) 0.0221(7) Uani 1 1 d . . .
C1 C 0.7612(4) 0.2005(3) 0.7158(2) 0.0240(8) Uani 1 1 d . . .
H1A H 0.8127 0.2510 0.6751 0.029 Uiso 1 1 calc R . .
H1B H 0.7175 0.2567 0.7566 0.029 Uiso 1 1 calc R . .
C2 C 0.6404(4) 0.1339(3) 0.67728(19) 0.0231(8) Uani 1 1 d . . .
C3 C 0.5013(4) 0.1886(4) 0.6694(2) 0.0309(9) Uani 1 1 d . . .
H3A H 0.4782 0.2675 0.6910 0.037 Uiso 1 1 calc R . .
C4 C 0.3963(4) 0.1269(4) 0.6297(2) 0.0356(10) Uani 1 1 d . . .
H4A H 0.3002 0.1636 0.6222 0.043 Uiso 1 1 calc R . .
C5 C 0.4322(4) 0.0115(4) 0.6011(2) 0.0328(10) Uani 1 1 d . . .
H5A H 0.3605 -0.0322 0.5737 0.039 Uiso 1 1 calc R . .
C6 C 0.5723(4) -0.0414(4) 0.6120(2) 0.0270(9) Uani 1 1 d . . .
C7 C 0.6096(5) -0.1701(4) 0.5843(2) 0.0382(10) Uani 1 1 d . . .
H7A H 0.7010 -0.1706 0.5520 0.057 Uiso 1 1 calc R . .
H7B H 0.5287 -0.1983 0.5522 0.057 Uiso 1 1 calc R . .
H7C H 0.6235 -0.2253 0.6307 0.057 Uiso 1 1 calc R . .
N2 N 0.6782(3) 0.0204(3) 0.64833(16) 0.0228(7) Uani 1 1 d . . .
C8 C 1.0109(4) 0.1706(3) 0.7683(2) 0.0251(8) Uani 1 1 d . . .
H8A H 1.0005 0.2233 0.8159 0.030 Uiso 1 1 calc R . .
H8B H 1.0379 0.2233 0.7220 0.030 Uiso 1 1 calc R . .
C9 C 1.1297(4) 0.0721(3) 0.7815(2) 0.0264(9) Uani 1 1 d . . .
C10 C 1.2416(4) 0.0879(4) 0.8344(2) 0.0357(10) Uani 1 1 d . . .
H10A H 1.2426 0.1601 0.8655 0.043 Uiso 1 1 calc R . .
C11 C 1.3525(4) -0.0032(4) 0.8417(2) 0.0403(11) Uani 1 1 d . . .
H11A H 1.4324 0.0065 0.8767 0.048 Uiso 1 1 calc R . .
C12 C 1.3451(4) -0.1071(4) 0.7977(2) 0.0354(10) Uani 1 1 d . . .
H12A H 1.4202 -0.1706 0.8024 0.042 Uiso 1 1 calc R . .
C13 C 1.2281(4) -0.1209(4) 0.7460(2) 0.0292(9) Uani 1 1 d . . .
C14 C 1.2212(4) -0.2356(4) 0.6983(2) 0.0344(10) Uani 1 1 d . . .
H14A H 1.1280 -0.2339 0.6694 0.052 Uiso 0.50 1 calc PR . .
H14B H 1.2264 -0.3078 0.7342 0.052 Uiso 0.50 1 calc PR . .
H14C H 1.3046 -0.2401 0.6602 0.052 Uiso 0.50 1 calc PR . .
H14D H 1.3113 -0.2873 0.7065 0.052 Uiso 0.50 1 calc PR . .
H14E H 1.2129 -0.2134 0.6416 0.052 Uiso 0.50 1 calc PR . .
H14F H 1.1347 -0.2811 0.7157 0.052 Uiso 0.50 1 calc PR . .
N3 N 1.1215(3) -0.0309(3) 0.73688(16) 0.0233(7) Uani 1 1 d . . .
C15 C 0.8071(4) 0.0557(3) 0.82869(19) 0.0233(8) Uani 1 1 d . . .
H15A H 0.8821 -0.0047 0.8500 0.028 Uiso 1 1 calc R . .
H15B H 0.7193 0.0096 0.8149 0.028 Uiso 1 1 calc R . .
C16 C 0.7627(4) 0.1450(3) 0.8940(2) 0.0249(8) Uani 1 1 d . . .
C17 C 0.8496(4) 0.1613(4) 0.9601(2) 0.0300(9) Uani 1 1 d . . .
H17A H 0.9431 0.1186 0.9648 0.036 Uiso 1 1 calc R . .
C18 C 0.7978(4) 0.2406(4) 1.0190(2) 0.0349(10) Uani 1 1 d . . .
H18A H 0.8555 0.2533 1.0647 0.042 Uiso 1 1 calc R . .
C19 C 0.6622(4) 0.3007(4) 1.0107(2) 0.0310(9) Uani 1 1 d . . .
H19A H 0.6241 0.3546 1.0509 0.037 Uiso 1 1 calc R . .
C20 C 0.5810(4) 0.2816(3) 0.9424(2) 0.0259(9) Uani 1 1 d . . .
C21 C 0.4333(4) 0.3440(3) 0.9281(2) 0.0257(9) Uani 1 1 d . . .
C22 C 0.3238(4) 0.3463(4) 0.9872(2) 0.0316(9) Uani 1 1 d . . .
H22A H 0.3446 0.3130 1.0388 0.038 Uiso 1 1 calc R . .
C23 C 0.1838(4) 0.3971(4) 0.9712(2) 0.0375(10) Uani 1 1 d . . .
H23A H 0.1087 0.3972 1.0116 0.045 Uiso 1 1 calc R . .
C24 C 0.1533(5) 0.4474(4) 0.8972(2) 0.0375(10) Uani 1 1 d . . .
H24A H 0.0572 0.4818 0.8865 0.045 Uiso 1 1 calc R . .
C25 C 0.2626(5) 0.4479(4) 0.8383(2) 0.0355(10) Uani 1 1 d . . .
H25A H 0.2421 0.4837 0.7874 0.043 Uiso 1 1 calc R . .
C26 C 0.4018(4) 0.3961(4) 0.8537(2) 0.0304(9) Uani 1 1 d . . .
H26A H 0.4764 0.3961 0.8131 0.037 Uiso 1 1 calc R . .
N4 N 0.6302(3) 0.2044(3) 0.88498(16) 0.0225(7) Uani 1 1 d . . .
S1 S 0.94975(10) 0.16855(8) 0.51005(5) 0.0222(2) Uani 1 1 d . . .
O1 O 1.0034(3) 0.1211(2) 0.58582(13) 0.0239(6) Uani 1 1 d . . .
O2 O 0.7932(3) 0.1670(2) 0.50037(14) 0.0331(6) Uani 1 1 d . . .
O3 O 1.0397(3) 0.1279(2) 0.44231(14) 0.0317(6) Uani 1 1 d . . .
C27 C 0.9886(5) 0.3315(3) 0.5134(2) 0.0319(10) Uani 1 1 d . . .
F1 F 0.9530(3) 0.3875(2) 0.44589(14) 0.0513(7) Uani 1 1 d . . .
F2 F 1.1322(3) 0.3462(2) 0.52493(16) 0.0524(7) Uani 1 1 d . . .
F3 F 0.9132(3) 0.3853(2) 0.57165(14) 0.0533(7) Uani 1 1 d . . .
S2 S 0.81972(10) -0.27047(9) 0.78937(5) 0.0255(2) Uani 1 1 d . . .
O4 O 0.8604(3) -0.2052(2) 0.71602(14) 0.0293(6) Uani 1 1 d . . .
O5 O 0.6724(3) -0.2426(3) 0.81683(17) 0.0439(8) Uani 1 1 d . . .
O6 O 0.9321(3) -0.2759(3) 0.84785(15) 0.0373(7) Uani 1 1 d . . .
C28 C 0.8145(5) -0.4293(4) 0.7556(2) 0.0376(10) Uani 1 1 d . . .
F4 F 0.7794(3) -0.5043(2) 0.81669(15) 0.0532(7) Uani 1 1 d . . .
F5 F 0.9454(3) -0.4705(2) 0.72668(15) 0.0554(7) Uani 1 1 d . . .
F6 F 0.7159(3) -0.4412(2) 0.69965(16) 0.0675(9) Uani 1 1 d . . .
C29 C 0.5884(14) -0.5263(19) 0.5188(12) 0.074(6) Uani 0.353(6) 1 d PD A -1
H29A H 0.6684 -0.4768 0.5394 0.089 Uiso 0.353(6) 1 calc PR A -1
H29B H 0.6147 -0.6145 0.5296 0.089 Uiso 0.353(6) 1 calc PR A -1
Cl1 Cl 0.417(2) -0.4844(17) 0.5690(9) 0.0748(19) Uani 0.353(6) 1 d PD A -1
Cl2 Cl 0.572(2) -0.4997(17) 0.4133(8) 0.0748(19) Uani 0.353(6) 1 d PD A -1
C29' C 0.546(4) -0.562(5) 0.5340(19) 0.074(6) Uani 0.147(6) 1 d PD A -5
H29C H 0.6473 -0.5412 0.5492 0.089 Uiso 0.147(6) 1 calc PR A -5
H29D H 0.5420 -0.6523 0.5300 0.089 Uiso 0.147(6) 1 calc PR A -5
Cl1' Cl 0.411(5) -0.503(3) 0.6052(15) 0.0748(19) Uani 0.147(6) 1 d PD A -5
Cl2' Cl 0.497(3) -0.4870(14) 0.4413(12) 0.0748(19) Uani 0.147(6) 1 d PD A -5

loop_
_atom_site_aniso_label
_atom_site_aniso_U_11
_atom_site_aniso_U_22
_atom_site_aniso_U_33
_atom_site_aniso_U_23
_atom_site_aniso_U_13
_atom_site_aniso_U_12
Fe1 0.0198(3) 0.0220(3) 0.0206(3) -0.0024(2) -0.0006(2) -0.0005(2)
N1 0.0185(16) 0.0237(17) 0.0243(16) -0.0018(13) -0.0013(12) -0.0015(13)
C1 0.026(2) 0.025(2) 0.0208(18) -0.0024(15) 0.0007(15) 0.0003(17)
C2 0.024(2) 0.030(2) 0.0150(17) 0.0043(15) 0.0011(15) -0.0001(17)
C3 0.029(2) 0.035(2) 0.028(2) -0.0020(17) -0.0018(17) 0.0080(19)
C4 0.022(2) 0.054(3) 0.030(2) 0.004(2) -0.0004(17) 0.006(2)
C5 0.022(2) 0.051(3) 0.025(2) 0.0069(19) -0.0048(16) -0.007(2)
C6 0.024(2) 0.036(2) 0.0219(19) 0.0020(16) -0.0025(16) -0.0066(18)
C7 0.039(3) 0.036(3) 0.042(2) -0.0048(19) -0.012(2) -0.009(2)
N2 0.0218(17) 0.0259(18) 0.0205(15) 0.0022(13) -0.0002(13) -0.0017(14)
C8 0.023(2) 0.023(2) 0.030(2) -0.0072(16) 0.0022(16) -0.0054(16)
C9 0.020(2) 0.035(2) 0.0244(19) 0.0012(17) 0.0038(15) -0.0064(17)
C10 0.027(2) 0.046(3) 0.035(2) -0.0035(19) -0.0028(18) -0.009(2)
C11 0.025(2) 0.059(3) 0.037(2) 0.008(2) -0.0119(19) -0.010(2)
C12 0.022(2) 0.047(3) 0.036(2) 0.013(2) -0.0025(18) 0.0031(19)
C13 0.026(2) 0.034(2) 0.027(2) 0.0068(17) 0.0042(16) -0.0020(18)
C14 0.029(2) 0.034(2) 0.039(2) 0.0039(18) -0.0014(18) 0.0093(19)
N3 0.0192(17) 0.0269(18) 0.0235(16) 0.0021(13) 0.0016(13) -0.0005(14)
C15 0.024(2) 0.026(2) 0.0204(18) -0.0012(15) 0.0014(15) -0.0016(17)
C16 0.026(2) 0.027(2) 0.0220(19) -0.0002(16) 0.0025(16) -0.0054(17)
C17 0.024(2) 0.039(2) 0.028(2) 0.0009(18) -0.0046(16) 0.0006(18)
C18 0.031(2) 0.048(3) 0.025(2) -0.0054(19) -0.0078(17) -0.001(2)
C19 0.034(2) 0.037(2) 0.0224(19) -0.0088(17) 0.0003(17) -0.0003(19)
C20 0.030(2) 0.027(2) 0.0213(19) -0.0008(16) 0.0029(16) -0.0017(17)
C21 0.027(2) 0.024(2) 0.0259(19) -0.0078(16) -0.0004(16) 0.0009(17)
C22 0.036(2) 0.036(2) 0.0225(19) -0.0030(17) 0.0031(17) 0.0034(19)
C23 0.031(2) 0.046(3) 0.034(2) -0.007(2) 0.0079(18) 0.007(2)
C24 0.029(2) 0.038(3) 0.045(3) -0.008(2) -0.003(2) 0.008(2)
C25 0.038(3) 0.035(2) 0.034(2) 0.0006(18) -0.0092(19) 0.005(2)
C26 0.033(2) 0.034(2) 0.024(2) -0.0023(17) 0.0050(17) 0.0001(19)
N4 0.0198(17) 0.0260(17) 0.0216(15) -0.0042(13) 0.0018(12) 0.0002(14)
S1 0.0262(5) 0.0176(5) 0.0229(5) -0.0015(4) 0.0016(4) -0.0041(4)
O1 0.0268(15) 0.0207(14) 0.0247(13) 0.0003(10) -0.0006(11) -0.0048(11)
O2 0.0267(16) 0.0403(17) 0.0326(15) 0.0056(12) -0.0021(12) -0.0079(13)
O3 0.0464(17) 0.0254(15) 0.0238(13) -0.0072(11) 0.0074(12) -0.0067(13)
C27 0.049(3) 0.016(2) 0.031(2) -0.0006(17) 0.0038(19) -0.0013(19)
F1 0.082(2) 0.0266(13) 0.0449(15) 0.0106(11) -0.0058(13) -0.0057(13)
F2 0.0419(16) 0.0309(14) 0.0861(19) -0.0065(13) -0.0060(14) -0.0153(12)
F3 0.079(2) 0.0263(13) 0.0545(16) -0.0120(12) 0.0265(14) -0.0038(13)
S2 0.0253(5) 0.0258(5) 0.0253(5) 0.0028(4) -0.0031(4) -0.0007(4)
O4 0.0350(16) 0.0263(15) 0.0269(14) 0.0071(11) -0.0020(12) -0.0062(12)
O5 0.0257(16) 0.051(2) 0.0536(18) 0.0118(15) 0.0098(13) 0.0069(14)
O6 0.0386(17) 0.0420(17) 0.0320(15) 0.0027(13) -0.0136(13) -0.0027(14)
C28 0.046(3) 0.027(2) 0.040(2) 0.0074(19) -0.011(2) -0.006(2)
F4 0.0617(18) 0.0368(15) 0.0618(17) 0.0169(13) -0.0053(13) -0.0158(13)
F5 0.0663(19) 0.0403(16) 0.0584(16) -0.0085(13) 0.0098(14) 0.0083(14)
F6 0.089(2) 0.0464(17) 0.0705(18) 0.0003(14) -0.0464(17) -0.0200(15)
C29 0.018(10) 0.088(15) 0.118(14) -0.022(10) -0.003(10) 0.001(9)
Cl1 0.071(3) 0.063(3) 0.090(7) 0.013(3) -0.023(5) 0.004(2)
Cl2 0.071(3) 0.063(3) 0.090(7) 0.013(3) -0.023(5) 0.004(2)
C29' 0.018(10) 0.088(15) 0.118(14) -0.022(10) -0.003(10) 0.001(9)
Cl1' 0.071(3) 0.063(3) 0.090(7) 0.013(3) -0.023(5) 0.004(2)
Cl2' 0.071(3) 0.063(3) 0.090(7) 0.013(3) -0.023(5) 0.004(2)

loop_
_atom_type_symbol
_atom_type_description
_atom_type_scat_dispersion_real
_atom_type_scat_dispersion_imag
_atom_type_scat_source
C C 0.0033 0.0016 'International Tables Vol C Tables 4.2.6.8 and 6.1.1.4'
H H 0.0000 0.0000 'International Tables Vol C Tables 4.2.6.8 and 6.1.1.4'
N N 0.0061 0.0033 'International Tables Vol C Tables 4.2.6.8 and 6.1.1.4'
O O 0.0106 0.0060 'International Tables Vol C Tables 4.2.6.8 and 6.1.1.4'
F F 0.0171 0.0103 'International Tables Vol C Tables 4.2.6.8 and 6.1.1.4'
S S 0.1246 0.1234 'International Tables Vol C Tables 4.2.6.8 and 6.1.1.4'
Cl Cl 0.1484 0.1585 'International Tables Vol C Tables 4.2.6.8 and 6.1.1.4'
Fe Fe 0.3463 0.8444 'International Tables Vol C Tables 4.2.6.8 and 6.1.1.4'

loop_
_geom_angle_atom_site_label_1
_geom_angle_atom_site_label_2
_geom_angle_atom_site_label_3
_geom_angle
_geom_angle_site_symmetry_1
_geom_angle_site_symmetry_3
O4 Fe1 O3 86.54(10) . 2_756
O4 Fe1 N1 109.31(10) . .
O3 Fe1 N1 163.27(10) 2_756 .
O4 Fe1 N3 91.72(10) . .
O3 Fe1 N3 109.85(11) 2_756 .
N1 Fe1 N3 75.97(10) . .
O4 Fe1 N2 90.93(10) . .
O3 Fe1 N2 99.14(10) 2_756 .
N1 Fe1 N2 75.91(10) . .
N3 Fe1 N2 150.99(11) . .
O4 Fe1 O1 164.82(9) . .
O3 Fe1 O1 78.78(9) 2_756 .
N1 Fe1 O1 85.69(10) . .
N3 Fe1 O1 89.67(9) . .
N2 Fe1 O1 95.17(10) . .
C1 N1 C8 111.7(3) . .
C1 N1 C15 112.0(3) . .
C8 N1 C15 111.2(3) . .
C1 N1 Fe1 105.88(19) . .
C8 N1 Fe1 106.6(2) . .
C15 N1 Fe1 109.1(2) . .
N1 C1 C2 111.0(3) . .
N1 C1 H1A 109.4 . .
C2 C1 H1A 109.4 . .
N1 C1 H1B 109.4 . .
C2 C1 H1B 109.4 . .
H1A C1 H1B 108.0 . .
N2 C2 C3 122.8(3) . .
N2 C2 C1 116.4(3) . .
C3 C2 C1 120.8(3) . .
C4 C3 C2 118.8(4) . .
C4 C3 H3A 120.6 . .
C2 C3 H3A 120.6 . .
C5 C4 C3 119.1(4) . .
C5 C4 H4A 120.4 . .
C3 C4 H4A 120.4 . .
C4 C5 C6 120.2(4) . .
C4 C5 H5A 119.9 . .
C6 C5 H5A 119.9 . .
N2 C6 C5 121.1(4) . .
N2 C6 C7 118.5(3) . .
C5 C6 C7 120.3(3) . .
C6 C7 H7A 109.5 . .
C6 C7 H7B 109.5 . .
H7A C7 H7B 109.5 . .
C6 C7 H7C 109.5 . .
H7A C7 H7C 109.5 . .
H7B C7 H7C 109.5 . .
C6 N2 C2 117.9(3) . .
C6 N2 Fe1 129.6(2) . .
C2 N2 Fe1 112.4(2) . .
N1 C8 C9 109.6(3) . .
N1 C8 H8A 109.8 . .
C9 C8 H8A 109.8 . .
N1 C8 H8B 109.8 . .
C9 C8 H8B 109.8 . .
H8A C8 H8B 108.2 . .
N3 C9 C10 122.8(4) . .
N3 C9 C8 116.0(3) . .
C10 C9 C8 121.2(3) . .
C9 C10 C11 119.0(4) . .
C9 C10 H10A 120.5 . .
C11 C10 H10A 120.5 . .
C12 C11 C10 118.8(4) . .
C12 C11 H11A 120.6 . .
C10 C11 H11A 120.6 . .
C11 C12 C13 120.6(4) . .
C11 C12 H12A 119.7 . .
C13 C12 H12A 119.7 . .
N3 C13 C12 121.0(4) . .
N3 C13 C14 119.0(3) . .
C12 C13 C14 120.0(4) . .
C13 C14 H14A 109.5 . .
C13 C14 H14B 109.5 . .
H14A C14 H14B 109.5 . .
C13 C14 H14C 109.5 . .
H14A C14 H14C 109.5 . .
H14B C14 H14C 109.5 . .
C13 C14 H14D 109.5 . .
H14A C14 H14D 141.1 . .
H14B C14 H14D 56.3 . .
H14C C14 H14D 56.3 . .
C13 C14 H14E 109.5 . .
H14A C14 H14E 56.3 . .
H14B C14 H14E 141.1 . .
H14C C14 H14E 56.3 . .
H14D C14 H14E 109.5 . .
C13 C14 H14F 109.5 . .
H14A C14 H14F 56.3 . .
H14B C14 H14F 56.3 . .
H14C C14 H14F 141.1 . .
H14D C14 H14F 109.5 . .
H14E C14 H14F 109.5 . .
C13 N3 C9 117.8(3) . .
C13 N3 Fe1 128.7(2) . .
C9 N3 Fe1 113.2(2) . .
N1 C15 C16 115.5(3) . .
N1 C15 H15A 108.4 . .
C16 C15 H15A 108.4 . .
N1 C15 H15B 108.4 . .
C16 C15 H15B 108.4 . .
H15A C15 H15B 107.5 . .
N4 C16 C17 122.3(3) . .
N4 C16 C15 115.1(3) . .
C17 C16 C15 122.5(3) . .
C18 C17 C16 118.9(4) . .
C18 C17 H17A 120.5 . .
C16 C17 H17A 120.5 . .
C19 C18 C17 119.2(3) . .
C19 C18 H18A 120.4 . .
C17 C18 H18A 120.4 . .
C18 C19 C20 119.1(3) . .
C18 C19 H19A 120.5 . .
C20 C19 H19A 120.5 . .
N4 C20 C19 122.1(3) . .
N4 C20 C21 115.3(3) . .
C19 C20 C21 122.6(3) . .
C22 C21 C26 119.1(3) . .
C22 C21 C20 120.9(3) . .
C26 C21 C20 120.0(3) . .
C23 C22 C21 120.1(4) . .
C23 C22 H22A 119.9 . .
C21 C22 H22A 119.9 . .
C24 C23 C22 120.3(4) . .
C24 C23 H23A 119.8 . .
C22 C23 H23A 119.8 . .
C23 C24 C25 120.0(4) . .
C23 C24 H24A 120.0 . .
C25 C24 H24A 120.0 . .
C26 C25 C24 119.9(4) . .
C26 C25 H25A 120.1 . .
C24 C25 H25A 120.1 . .
C25 C26 C21 120.6(4) . .
C25 C26 H26A 119.7 . .
C21 C26 H26A 119.7 . .
C20 N4 C16 118.4(3) . .
O2 S1 O1 115.40(15) . .
O2 S1 O3 115.89(15) . .
O1 S1 O3 113.61(15) . .
O2 S1 C27 104.58(18) . .
O1 S1 C27 102.96(16) . .
O3 S1 C27 101.94(17) . .
S1 O1 Fe1 129.71(14) . .
S1 O3 Fe1 155.08(17) . 2_756
F3 C27 F1 108.6(3) . .
F3 C27 F2 108.2(3) . .
F1 C27 F2 107.9(3) . .
F3 C27 S1 110.6(3) . .
F1 C27 S1 110.6(3) . .
F2 C27 S1 110.8(3) . .
O5 S2 O6 116.80(17) . .
O5 S2 O4 114.05(16) . .
O6 S2 O4 114.07(16) . .
O5 S2 C28 103.9(2) . .
O6 S2 C28 103.80(17) . .
O4 S2 C28 101.76(17) . .
S2 O4 Fe1 144.91(16) . .
F6 C28 F5 107.8(4) . .
F6 C28 F4 107.8(3) . .
F5 C28 F4 107.0(3) . .
F6 C28 S2 112.0(3) . .
F5 C28 S2 111.9(3) . .
F4 C28 S2 110.1(3) . .
Cl2 C29 Cl1 110.2(10) . .
Cl2 C29 H29A 109.6 . .
Cl1 C29 H29A 109.6 . .
Cl2 C29 H29B 109.6 . .
Cl1 C29 H29B 109.6 . .
H29A C29 H29B 108.1 . .
Cl2' C29' Cl1' 104.9(19) . .
Cl2' C29' H29C 110.8 . .
Cl1' C29' H29C 110.8 . .
Cl2' C29' H29D 110.8 . .
Cl1' C29' H29D 110.8 . .
H29C C29' H29D 108.8 . .

loop_
_geom_bond_atom_site_label_1
_geom_bond_atom_site_label_2
_geom_bond_distance
_geom_bond_site_symmetry_2
Fe1 O4 2.119(2) .
Fe1 O3 2.126(2) 2_756
Fe1 N1 2.202(3) .
Fe1 N3 2.225(3) .
Fe1 N2 2.229(3) .
Fe1 O1 2.278(2) .
N1 C1 1.474(4) .
N1 C8 1.482(4) .
N1 C15 1.503(4) .
C1 C2 1.499(5) .
C1 H1A 0.9900 .
C1 H1B 0.9900 .
C2 N2 1.360(4) .
C2 C3 1.376(5) .
C3 C4 1.374(5) .
C3 H3A 0.9500 .
C4 C5 1.373(6) .
C4 H4A 0.9500 .
C5 C6 1.382(5) .
C5 H5A 0.9500 .
C6 N2 1.353(4) .
C6 C7 1.502(5) .
C7 H7A 0.9800 .
C7 H7B 0.9800 .
C7 H7C 0.9800 .
C8 C9 1.499(5) .
C8 H8A 0.9900 .
C8 H8B 0.9900 .
C9 N3 1.363(5) .
C9 C10 1.377(5) .
C10 C11 1.383(6) .
C10 H10A 0.9500 .
C11 C12 1.363(6) .
C11 H11A 0.9500 .
C12 C13 1.397(5) .
C12 H12A 0.9500 .
C13 N3 1.351(5) .
C13 C14 1.496(5) .
C14 H14A 0.9800 .
C14 H14B 0.9800 .
C14 H14C 0.9800 .
C14 H14D 0.9800 .
C14 H14E 0.9800 .
C14 H14F 0.9800 .
C15 C16 1.513(5) .
C15 H15A 0.9900 .
C15 H15B 0.9900 .
C16 N4 1.345(4) .
C16 C17 1.389(5) .
C17 C18 1.384(5) .
C17 H17A 0.9500 .
C18 C19 1.372(5) .
C18 H18A 0.9500 .
C19 C20 1.397(5) .
C19 H19A 0.9500 .
C20 N4 1.345(4) .
C20 C21 1.492(5) .
C21 C22 1.389(5) .
C21 C26 1.391(5) .
C22 C23 1.388(5) .
C22 H22A 0.9500 .
C23 C24 1.375(5) .
C23 H23A 0.9500 .
C24 C25 1.385(6) .
C24 H24A 0.9500 .
C25 C26 1.383(5) .
C25 H25A 0.9500 .
C26 H26A 0.9500 .
S1 O2 1.429(3) .
S1 O1 1.447(2) .
S1 O3 1.449(2) .
S1 C27 1.820(4) .
O3 Fe1 2.126(2) 2_756
C27 F3 1.313(4) .
C27 F1 1.314(4) .
C27 F2 1.334(5) .
S2 O5 1.423(3) .
S2 O6 1.425(3) .
S2 O4 1.458(2) .
S2 C28 1.828(4) .
C28 F6 1.319(4) .
C28 F5 1.333(5) .
C28 F4 1.339(5) .
C29 Cl2 1.797(12) .
C29 Cl1 1.798(12) .
C29 H29A 0.9900 .
C29 H29B 0.9900 .
C29' Cl2' 1.795(13) .
C29' Cl1' 1.796(13) .
C29' H29C 0.9900 .
C29' H29D 0.9900 .

loop_
_geom_torsion_atom_site_label_1
_geom_torsion_atom_site_label_2
_geom_torsion_atom_site_label_3
_geom_torsion_atom_site_label_4
_geom_torsion
_geom_torsion_site_symmetry_1
_geom_torsion_site_symmetry_4
O4 Fe1 N1 C1 -120.9(2) . .
O3 Fe1 N1 C1 39.7(5) 2_756 .
N3 Fe1 N1 C1 152.3(2) . .
N2 Fe1 N1 C1 -34.9(2) . .
O1 Fe1 N1 C1 61.5(2) . .
O4 Fe1 N1 C8 120.0(2) . .
O3 Fe1 N1 C8 -79.4(4) 2_756 .
N3 Fe1 N1 C8 33.2(2) . .
N2 Fe1 N1 C8 -154.0(2) . .
O1 Fe1 N1 C8 -57.6(2) . .
O4 Fe1 N1 C15 -0.1(2) . .
O3 Fe1 N1 C15 160.4(3) 2_756 .
N3 Fe1 N1 C15 -87.0(2) . .
N2 Fe1 N1 C15 85.8(2) . .
O1 Fe1 N1 C15 -177.7(2) . .
C8 N1 C1 C2 161.4(3) . .
C15 N1 C1 C2 -73.2(3) . .
Fe1 N1 C1 C2 45.7(3) . .
N1 C1 C2 N2 -30.9(4) . .
N1 C1 C2 C3 151.7(3) . .
N2 C2 C3 C4 -0.9(6) . .
C1 C2 C3 C4 176.4(3) . .
C2 C3 C4 C5 1.7(6) . .
C3 C4 C5 C6 -0.2(6) . .
C4 C5 C6 N2 -2.3(6) . .
C4 C5 C6 C7 177.0(4) . .
C5 C6 N2 C2 3.1(5) . .
C7 C6 N2 C2 -176.2(3) . .
C5 C6 N2 Fe1 -174.4(3) . .
C7 C6 N2 Fe1 6.3(5) . .
C3 C2 N2 C6 -1.5(5) . .
C1 C2 N2 C6 -178.9(3) . .
C3 C2 N2 Fe1 176.4(3) . .
C1 C2 N2 Fe1 -1.0(4) . .
O4 Fe1 N2 C6 -52.3(3) . .
O3 Fe1 N2 C6 34.4(3) 2_756 .
N1 Fe1 N2 C6 -161.9(3) . .
N3 Fe1 N2 C6 -147.5(3) . .
O1 Fe1 N2 C6 113.8(3) . .
O4 Fe1 N2 C2 130.1(2) . .
O3 Fe1 N2 C2 -143.2(2) 2_756 .
N1 Fe1 N2 C2 20.4(2) . .
N3 Fe1 N2 C2 34.9(4) . .
O1 Fe1 N2 C2 -63.8(2) . .
C1 N1 C8 C9 -162.0(3) . .
C15 N1 C8 C9 72.1(3) . .
Fe1 N1 C8 C9 -46.7(3) . .
N1 C8 C9 N3 36.4(4) . .
N1 C8 C9 C10 -145.1(3) . .
N3 C9 C10 C11 1.4(6) . .
C8 C9 C10 C11 -177.0(4) . .
C9 C10 C11 C12 -1.8(6) . .
C10 C11 C12 C13 0.4(6) . .
C11 C12 C13 N3 1.4(6) . .
C11 C12 C13 C14 -179.8(4) . .
C12 C13 N3 C9 -1.8(5) . .
C14 C13 N3 C9 179.4(3) . .
C12 C13 N3 Fe1 -175.5(3) . .
C14 C13 N3 Fe1 5.7(5) . .
C10 C9 N3 C13 0.4(5) . .
C8 C9 N3 C13 178.8(3) . .
C10 C9 N3 Fe1 175.0(3) . .
C8 C9 N3 Fe1 -6.5(4) . .
O4 Fe1 N3 C13 49.1(3) . .
O3 Fe1 N3 C13 -37.8(3) 2_756 .
N1 Fe1 N3 C13 158.6(3) . .
N2 Fe1 N3 C13 144.2(3) . .
O1 Fe1 N3 C13 -115.7(3) . .
O4 Fe1 N3 C9 -124.8(2) . .
O3 Fe1 N3 C9 148.3(2) 2_756 .
N1 Fe1 N3 C9 -15.3(2) . .
N2 Fe1 N3 C9 -29.8(4) . .
O1 Fe1 N3 C9 70.3(2) . .
C1 N1 C15 C16 -60.7(4) . .
C8 N1 C15 C16 65.1(4) . .
Fe1 N1 C15 C16 -177.6(2) . .
N1 C15 C16 N4 80.0(4) . .
N1 C15 C16 C17 -102.3(4) . .
N4 C16 C17 C18 0.5(6) . .
C15 C16 C17 C18 -177.1(4) . .
C16 C17 C18 C19 0.2(6) . .
C17 C18 C19 C20 -1.0(6) . .
C18 C19 C20 N4 1.2(6) . .
C18 C19 C20 C21 -179.4(4) . .
N4 C20 C21 C22 131.5(4) . .
C19 C20 C21 C22 -47.9(5) . .
N4 C20 C21 C26 -45.6(5) . .
C19 C20 C21 C26 135.0(4) . .
C26 C21 C22 C23 1.6(6) . .
C20 C21 C22 C23 -175.5(4) . .
C21 C22 C23 C24 -1.1(6) . .
C22 C23 C24 C25 -0.2(6) . .
C23 C24 C25 C26 1.0(6) . .
C24 C25 C26 C21 -0.4(6) . .
C22 C21 C26 C25 -0.9(6) . .
C20 C21 C26 C25 176.2(3) . .
C19 C20 N4 C16 -0.6(5) . .
C21 C20 N4 C16 -180.0(3) . .
C17 C16 N4 C20 -0.2(5) . .
C15 C16 N4 C20 177.5(3) . .
O2 S1 O1 Fe1 33.2(2) . .
O3 S1 O1 Fe1 -104.06(19) . .
C27 S1 O1 Fe1 146.53(19) . .
O4 Fe1 O1 S1 72.7(4) . .
O3 Fe1 O1 S1 57.69(19) 2_756 .
N1 Fe1 O1 S1 -116.03(19) . .
N3 Fe1 O1 S1 168.02(19) . .
N2 Fe1 O1 S1 -40.62(19) . .
O2 S1 O3 Fe1 -21.9(5) . 2_756
O1 S1 O3 Fe1 115.2(4) . 2_756
C27 S1 O3 Fe1 -134.8(4) . 2_756
O2 S1 C27 F3 57.9(3) . .
O1 S1 C27 F3 -63.0(3) . .
O3 S1 C27 F3 179.0(3) . .
O2 S1 C27 F1 -62.4(3) . .
O1 S1 C27 F1 176.6(3) . .
O3 S1 C27 F1 58.6(3) . .
O2 S1 C27 F2 178.0(3) . .
O1 S1 C27 F2 57.0(3) . .
O3 S1 C27 F2 -60.9(3) . .
O5 S2 O4 Fe1 73.8(3) . .
O6 S2 O4 Fe1 -64.0(3) . .
C28 S2 O4 Fe1 -175.1(3) . .
O3 Fe1 O4 S2 173.9(3) 2_756 .
N1 Fe1 O4 S2 -11.7(3) . .
N3 Fe1 O4 S2 64.1(3) . .
N2 Fe1 O4 S2 -87.0(3) . .
O1 Fe1 O4 S2 159.1(3) . .
O5 S2 C28 F6 58.1(3) . .
O6 S2 C28 F6 -179.3(3) . .
O4 S2 C28 F6 -60.6(3) . .
O5 S2 C28 F5 179.3(3) . .
O6 S2 C28 F5 -58.1(3) . .
O4 S2 C28 F5 60.6(3) . .
O5 S2 C28 F4 -61.8(3) . .
O6 S2 C28 F4 60.8(3) . .
O4 S2 C28 F4 179.5(3) . .
